data_2020018
loop_
_publ_author_name
'Pan, Fangfang'
'Kalf, Irmgard'
'Englert, Ulli'

_publ_section_title
;
 <i>N</i>-(6-Methylpyridin-2-yl)mesitylenesulfonamide and acetic acid -- a
 salt, a cocrystal or both?
;
_journal_coeditor_code FN3199
_journal_issue 8
_journal_name_full 'Acta Crystallographica Section C'
_journal_page_first
;
;
_journal_paper_doi 10.1107/S2053229615012826
_journal_volume 71
_journal_year 2015
_chemical_formula_iupac 'C15 H18.37 N2 O2 S, C2 H3.63 O2'
_chemical_formula_moiety 'C15 H18.37 N2 O2 S, C2 H3.63 O2'
_chemical_formula_sum 'C17 H22 N2 O4 S'
_chemical_formula_weight 350.42
_chemical_name_common
;
<i>N</i>-(6-Methylpyridin-2-yl)mesitylenesulfonamide--acetic acid (1/1)
;
_chemical_name_systematic
;
2,4,6-Trimethyl-<i>N</i>-(6-methylpyridin-2-yl)benzenesulfonamide; acetic acid
;
_space_group_crystal_system triclinic
_space_group_IT_number 2
_space_group_name_Hall '-P 1'
_space_group_name_H-M_alt 'P -1'
_symmetry_space_group_name_Hall '-P 1'
_symmetry_space_group_name_H-M 'P -1'
_atom_sites_solution_hydrogens mixed
_atom_sites_solution_primary direct
_cell_angle_alpha 101.2458(12)
_cell_angle_beta 90.5899(12)
_cell_angle_gamma 115.4199(10)
_cell_formula_units_Z 2
_cell_length_a 7.9551(7)
_cell_length_b 8.8780(8)
_cell_length_c 13.9793(12)
_cell_measurement_reflns_used 4063
_cell_measurement_temperature 100(2)
_cell_measurement_theta_max 29.91
_cell_measurement_theta_min 2.70
_cell_volume 869.65(13)
_computing_cell_refinement
;
SAINT (Bruker, 2009)
;
_computing_data_collection
;
APEX2 (Bruker, 2003)
;
_computing_data_reduction
;
SAINT (Bruker, 2009)
;
_computing_molecular_graphics
;
PLATON (Spek, 2009)
;
_computing_publication_material
;
SHELXL2013 (Sheldrick, 2015)
;
_computing_structure_refinement
;
SHELXL2013 (Sheldrick, 2015)
;
_computing_structure_solution
;
SHELXS97 (Sheldrick, 2008)
;
_diffrn_ambient_temperature 100(2)
_diffrn_measured_fraction_theta_full 1.000
_diffrn_measured_fraction_theta_max 0.982
_diffrn_measurement_device_type 'Bruker APEX CCD'
_diffrn_measurement_method 'omega scans'
_diffrn_radiation_type MoK\a
_diffrn_radiation_wavelength 0.71073
_diffrn_reflns_av_R_equivalents 0.0273
_diffrn_reflns_limit_h_max 11
_diffrn_reflns_limit_h_min -11
_diffrn_reflns_limit_k_max 12
_diffrn_reflns_limit_k_min -12
_diffrn_reflns_limit_l_max 19
_diffrn_reflns_limit_l_min -19
_diffrn_reflns_number 12172
_diffrn_reflns_theta_full 25.242
_diffrn_reflns_theta_max 29.498
_diffrn_reflns_theta_min 2.604
_exptl_absorpt_coefficient_mu 0.209
_exptl_absorpt_correction_T_max 0.746
_exptl_absorpt_correction_T_min 0.667
_exptl_absorpt_correction_type multi-scan
_exptl_absorpt_process_details
;
(SADABS; Bruker, 2008)
;
_exptl_crystal_colour colourless
_exptl_crystal_density_diffrn 1.338
_exptl_crystal_description block
_exptl_crystal_F_000 372
_exptl_crystal_size_max 0.32
_exptl_crystal_size_mid 0.23
_exptl_crystal_size_min 0.22
_refine_diff_density_max 0.445
_refine_diff_density_min -0.443
_refine_ls_extinction_method none
_refine_ls_goodness_of_fit_ref 1.056
_refine_ls_hydrogen_treatment mixed
_refine_ls_matrix_type full
_refine_ls_number_parameters 234
_refine_ls_number_reflns 4746
_refine_ls_number_restraints 1
_refine_ls_restrained_S_all 1.056
_refine_ls_R_factor_all 0.0470
_refine_ls_R_factor_gt 0.0415
_refine_ls_shift/su_max 0.001
_refine_ls_shift/su_mean 0.000
_refine_ls_structure_factor_coef Fsqd
_refine_ls_weighting_details 'w=1/[\s^2^(Fo^2^)+(0.0603P)^2^+0.3142P] where P=(Fo^2^+2Fc^2^)/3'
_refine_ls_weighting_scheme calc
_refine_ls_wR_factor_gt 0.1097
_refine_ls_wR_factor_ref 0.1158
_reflns_number_gt 4211
_reflns_number_total 4746
_reflns_threshold_expression 'I > 2\s(I)'
_cod_data_source_file fn3199sup1.cif
_cod_data_source_block 1_at_100K
_cod_database_code 2020018
_shelx_space_group_comment
;
The symmetry employed for this shelxl refinement is uniquely defined
by the following loop, which should always be used as a source of
symmetry information in preference to the above space-group names.
They are only intended as comments.
;
_shelx_estimated_absorpt_t_min 0.936
_shelx_estimated_absorpt_t_max 0.955
_shelxl_version_number .2013

loop_
_space_group_symop_operation_xyz
'x, y, z'
'-x, -y, -z'

loop_
_atom_site_type_symbol
_atom_site_label
_atom_site_fract_x
_atom_site_fract_y
_atom_site_fract_z
_atom_site_U_iso_or_equiv
_atom_site_adp_type
_atom_site_calc_flag
_atom_site_occupancy
S S1 0.52490(4) 0.15765(4) 0.22346(2) 0.01542(10) Uani d 1
O O1 0.51631(14) 0.00817(12) 0.25208(7) 0.0196(2) Uani d 1
O O2 0.35314(13) 0.15864(12) 0.19261(7) 0.0199(2) Uani d 1
N N1 0.69825(16) 0.56838(14) 0.42558(8) 0.0171(2) Uani d 1
N N2 0.62855(17) 0.31180(14) 0.32041(8) 0.0172(2) Uani d 1
H H2 0.666(3) 0.282(3) 0.3686(19) 0.056(7) Uiso d 1
C C1 0.63794(18) 0.47477(16) 0.33374(9) 0.0153(2) Uani d 1
C C2 0.71512(19) 0.72987(17) 0.44860(10) 0.0193(3) Uani d 1
C C3 0.6695(2) 0.80161(17) 0.37911(11) 0.0211(3) Uani d 1
H H3 0.6795 0.9143 0.3961 0.025 Uiso calc 1
C C4 0.6087(2) 0.70476(18) 0.28371(11) 0.0225(3) Uani d 1
H H4 0.5778 0.7520 0.2347 0.027 Uiso calc 1
C C5 0.5929(2) 0.54059(17) 0.25966(10) 0.0206(3) Uani d 1
H H5 0.5525 0.4742 0.1945 0.025 Uiso calc 1
C C6 0.7892(2) 0.82699(19) 0.55255(11) 0.0271(3) Uani d 1
H H6A 0.7260 0.7536 0.5976 0.041 Uiso calc 1
H H6B 0.7659 0.9285 0.5657 0.041 Uiso calc 1
H H6C 0.9242 0.8622 0.5620 0.041 Uiso calc 1
C C7 0.67861(17) 0.20362(16) 0.13053(9) 0.0148(2) Uani d 1
C C8 0.62153(18) 0.22380(17) 0.03947(10) 0.0169(2) Uani d 1
C C9 0.74838(19) 0.25246(18) -0.03085(10) 0.0203(3) Uani d 1
H H9 0.7121 0.2666 -0.0922 0.024 Uiso calc 1
C C10 0.9248(2) 0.26123(19) -0.01509(11) 0.0226(3) Uani d 1
C C11 0.97672(19) 0.24052(19) 0.07510(10) 0.0211(3) Uani d 1
H H11 1.0976 0.2467 0.0868 0.025 Uiso calc 1
C C12 0.85743(18) 0.21099(16) 0.14879(10) 0.0169(2) Uani d 1
C C13 0.43349(19) 0.21388(19) 0.00909(10) 0.0210(3) Uani d 1
H H13A 0.4261 0.2190 -0.0601 0.032 Uiso calc 1
H H13B 0.4188 0.3101 0.0494 0.032 Uiso calc 1
H H13C 0.3337 0.1061 0.0184 0.032 Uiso calc 1
C C14 1.0535(2) 0.2880(3) -0.09517(12) 0.0330(4) Uani d 1
H H14A 1.0122 0.1811 -0.1448 0.050 Uiso calc 1
H H14B 1.1815 0.3229 -0.0670 0.050 Uiso calc 1
H H14C 1.0505 0.3773 -0.1257 0.050 Uiso calc 1
C C15 0.92899(19) 0.18510(19) 0.24173(10) 0.0206(3) Uani d 1
H H15A 1.0566 0.1969 0.2366 0.031 Uiso calc 1
H H15B 0.8475 0.0705 0.2512 0.031 Uiso calc 1
H H15C 0.9293 0.2711 0.2977 0.031 Uiso calc 1
O O3 0.79216(18) 0.47276(13) 0.57885(8) 0.0298(3) Uani d 1
H H1A 0.756(4) 0.489(4) 0.529(2) 0.022(6) Uiso d 0.63(3)
H H1B 0.737(6) 0.533(6) 0.472(3) 0.022(6) Uiso d 0.37(3)
O O4 0.75826(18) 0.22701(14) 0.48352(8) 0.0299(3) Uani d 1
C C16 0.79743(19) 0.32612(17) 0.56443(10) 0.0196(3) Uani d 1
C C17 0.8522(2) 0.28456(19) 0.65526(11) 0.0243(3) Uani d 1
H H17A 0.7409 0.1999 0.6767 0.036 Uiso calc 1
H H17B 0.9086 0.3887 0.7073 0.036 Uiso calc 1
H H17C 0.9430 0.2378 0.6412 0.036 Uiso calc 1

loop_
_atom_site_aniso_label
_atom_site_aniso_U_11
_atom_site_aniso_U_22
_atom_site_aniso_U_33
_atom_site_aniso_U_12
_atom_site_aniso_U_13
_atom_site_aniso_U_23
S1 0.01636(16) 0.01487(16) 0.01695(17) 0.00813(12) 0.00343(11) 0.00463(12)
O1 0.0239(5) 0.0154(4) 0.0212(5) 0.0092(4) 0.0044(4) 0.0062(4)
O2 0.0162(5) 0.0231(5) 0.0224(5) 0.0105(4) 0.0034(4) 0.0047(4)
N1 0.0192(5) 0.0166(5) 0.0158(5) 0.0084(4) 0.0020(4) 0.0026(4)
N2 0.0252(6) 0.0152(5) 0.0143(5) 0.0119(4) 0.0012(4) 0.0028(4)
C1 0.0180(6) 0.0149(6) 0.0151(6) 0.0089(5) 0.0035(4) 0.0035(4)
C2 0.0202(6) 0.0175(6) 0.0196(6) 0.0086(5) 0.0035(5) 0.0018(5)
C3 0.0263(7) 0.0161(6) 0.0234(7) 0.0117(5) 0.0040(5) 0.0041(5)
C4 0.0311(7) 0.0208(6) 0.0211(7) 0.0151(6) 0.0030(5) 0.0080(5)
C5 0.0305(7) 0.0193(6) 0.0152(6) 0.0139(6) 0.0020(5) 0.0037(5)
C6 0.0386(8) 0.0197(7) 0.0206(7) 0.0130(6) -0.0016(6) -0.0010(5)
C7 0.0158(6) 0.0150(6) 0.0145(6) 0.0074(5) 0.0024(4) 0.0035(4)
C8 0.0170(6) 0.0182(6) 0.0167(6) 0.0090(5) 0.0004(5) 0.0035(5)
C9 0.0220(7) 0.0258(7) 0.0156(6) 0.0121(5) 0.0013(5) 0.0065(5)
C10 0.0204(7) 0.0302(7) 0.0197(7) 0.0123(6) 0.0053(5) 0.0075(6)
C11 0.0164(6) 0.0286(7) 0.0206(7) 0.0119(5) 0.0029(5) 0.0060(5)
C12 0.0169(6) 0.0178(6) 0.0166(6) 0.0087(5) 0.0009(5) 0.0027(5)
C13 0.0212(6) 0.0279(7) 0.0184(6) 0.0150(6) 0.0004(5) 0.0048(5)
C14 0.0271(8) 0.0559(11) 0.0236(8) 0.0222(8) 0.0110(6) 0.0154(7)
C15 0.0198(6) 0.0276(7) 0.0176(6) 0.0128(5) 0.0000(5) 0.0061(5)
O3 0.0503(7) 0.0195(5) 0.0194(5) 0.0161(5) -0.0059(5) 0.0023(4)
O4 0.0504(7) 0.0275(6) 0.0192(5) 0.0250(5) -0.0002(5) 0.0026(4)
C16 0.0203(6) 0.0186(6) 0.0187(6) 0.0070(5) 0.0016(5) 0.0054(5)
C17 0.0298(7) 0.0244(7) 0.0199(7) 0.0117(6) 0.0005(5) 0.0081(5)

loop_
_atom_type_symbol
_atom_type_description
_atom_type_scat_dispersion_real
_atom_type_scat_dispersion_imag
_atom_type_scat_source
C C 0.0033 0.0016 'International Tables Vol C Tables 4.2.6.8 and 6.1.1.4'
H H 0.0000 0.0000 'International Tables Vol C Tables 4.2.6.8 and 6.1.1.4'
N N 0.0061 0.0033 'International Tables Vol C Tables 4.2.6.8 and 6.1.1.4'
O O 0.0106 0.0060 'International Tables Vol C Tables 4.2.6.8 and 6.1.1.4'
S S 0.1246 0.1234 'International Tables Vol C Tables 4.2.6.8 and 6.1.1.4'

loop_
_geom_angle_atom_site_label_1
_geom_angle_atom_site_label_2
_geom_angle_atom_site_label_3
_geom_angle
O1 S1 N2 104.29(6)
O1 S1 C7 108.54(6)
O2 S1 O1 118.36(6)
O2 S1 N2 109.03(6)
O2 S1 C7 109.46(6)
N2 S1 C7 106.46(6)
C1 N1 C2 120.16(12)
C1 N1 H1B 123(3)
C2 N1 H1B 117(3)
S1 N2 H2 115.1(16)
C1 N2 S1 124.95(10)
C1 N2 H2 119.4(16)
N1 C1 N2 113.99(11)
N1 C1 C5 121.44(12)
N2 C1 C5 124.56(12)
N1 C2 C3 121.30(13)
N1 C2 C6 116.45(12)
C3 C2 C6 122.23(12)
C2 C3 H3 120.8
C2 C3 C4 118.39(12)
C4 C3 H3 120.8
C3 C4 H4 119.7
C5 C4 C3 120.52(13)
C5 C4 H4 119.7
C1 C5 H5 120.9
C4 C5 C1 118.17(13)
C4 C5 H5 120.9
C2 C6 H6A 109.5
C2 C6 H6B 109.5
C2 C6 H6C 109.5
H6A C6 H6B 109.5
H6A C6 H6C 109.5
H6B C6 H6C 109.5
C8 C7 S1 121.45(10)
C12 C7 S1 117.57(9)
C12 C7 C8 120.91(11)
C7 C8 C13 126.50(12)
C9 C8 C7 117.65(12)
C9 C8 C13 115.84(12)
C8 C9 H9 118.6
C10 C9 C8 122.86(12)
C10 C9 H9 118.6
C9 C10 C11 118.17(12)
C9 C10 C14 120.25(13)
C11 C10 C14 121.56(13)
C10 C11 H11 118.9
C10 C11 C12 122.25(13)
C12 C11 H11 118.9
C7 C12 C15 125.03(12)
C11 C12 C7 118.16(12)
C11 C12 C15 116.79(12)
C8 C13 H13A 109.5
C8 C13 H13B 109.5
C8 C13 H13C 109.5
H13A C13 H13B 109.5
H13A C13 H13C 109.5
H13B C13 H13C 109.5
C10 C14 H14A 109.5
C10 C14 H14B 109.5
C10 C14 H14C 109.5
H14A C14 H14B 109.5
H14A C14 H14C 109.5
H14B C14 H14C 109.5
C12 C15 H15A 109.5
C12 C15 H15B 109.5
C12 C15 H15C 109.5
H15A C15 H15B 109.5
H15A C15 H15C 109.5
H15B C15 H15C 109.5
C16 O3 H1A 112(2)
O3 C16 C17 114.33(12)
O4 C16 O3 123.41(13)
O4 C16 C17 122.25(13)
C16 C17 H17A 109.5
C16 C17 H17B 109.5
C16 C17 H17C 109.5
H17A C17 H17B 109.5
H17A C17 H17C 109.5
H17B C17 H17C 109.5

loop_
_geom_bond_atom_site_label_1
_geom_bond_atom_site_label_2
_geom_bond_distance
S1 O1 1.4338(9)
S1 O2 1.4327(10)
S1 N2 1.6354(12)
S1 C7 1.7777(13)
N1 C1 1.3408(17)
N1 C2 1.3532(17)
N1 H1B 0.883(19)
N2 H2 0.86(3)
N2 C1 1.3912(16)
C1 C5 1.3967(18)
C2 C3 1.383(2)
C2 C6 1.503(2)
C3 H3 0.9500
C3 C4 1.391(2)
C4 H4 0.9500
C4 C5 1.3797(18)
C5 H5 0.9500
C6 H6A 0.9800
C6 H6B 0.9800
C6 H6C 0.9800
C7 C8 1.4162(18)
C7 C12 1.4139(17)
C8 C9 1.3954(18)
C8 C13 1.5116(18)
C9 H9 0.9500
C9 C10 1.3843(19)
C10 C11 1.393(2)
C10 C14 1.5090(19)
C11 H11 0.9500
C11 C12 1.3937(18)
C12 C15 1.5095(18)
C13 H13A 0.9800
C13 H13B 0.9800
C13 H13C 0.9800
C14 H14A 0.9800
C14 H14B 0.9800
C14 H14C 0.9800
C15 H15A 0.9800
C15 H15B 0.9800
C15 H15C 0.9800
O3 H1A 0.81(3)
O3 C16 1.2968(17)
O4 C16 1.2328(17)
C16 C17 1.4993(19)
C17 H17A 0.9800
C17 H17B 0.9800
C17 H17C 0.9800

loop_
_geom_hbond_atom_site_label_D
_geom_hbond_atom_site_label_H
_geom_hbond_atom_site_label_A
_geom_hbond_distance_DH
_geom_hbond_distance_HA
_geom_hbond_distance_DA
_geom_hbond_angle_DHA
O3 H1A N1 0.81(3) 1.86(3)) 2.6628(17) 170(3)
N1 H1B O3 0.88(5) 1.79(4) 2.6628(17) 171(5)
N2 H2 O4 0.86(3) 1.99(3) 2.8493(17) 177(2)

loop_
_geom_torsion_atom_site_label_1
_geom_torsion_atom_site_label_2
_geom_torsion_atom_site_label_3
_geom_torsion_atom_site_label_4
_geom_torsion
S1 N2 C1 N1 168.02(9)
S1 N2 C1 C5 -13.02(19)
S1 C7 C8 C9 -177.32(10)
S1 C7 C8 C13 1.32(19)
S1 C7 C12 C11 177.63(10)
S1 C7 C12 C15 -0.85(18)
O1 S1 N2 C1 -167.78(11)
O1 S1 C7 C8 126.42(11)
O1 S1 C7 C12 -50.50(11)
O2 S1 N2 C1 -40.44(13)
O2 S1 C7 C8 -4.11(13)
O2 S1 C7 C12 178.97(9)
N1 C1 C5 C4 -1.2(2)
N1 C2 C3 C4 -1.2(2)
N2 S1 C7 C8 -121.83(11)
N2 S1 C7 C12 61.25(11)
N2 C1 C5 C4 179.94(13)
C1 N1 C2 C3 0.6(2)
C1 N1 C2 C6 -178.21(12)
C2 N1 C1 N2 179.60(11)
C2 N1 C1 C5 0.61(19)
C2 C3 C4 C5 0.6(2)
C3 C4 C5 C1 0.6(2)
C6 C2 C3 C4 177.56(13)
C7 S1 N2 C1 77.55(12)
C7 C8 C9 C10 0.2(2)
C8 C7 C12 C11 0.69(19)
C8 C7 C12 C15 -177.78(13)
C8 C9 C10 C11 0.0(2)
C8 C9 C10 C14 178.40(14)
C9 C10 C11 C12 0.2(2)
C10 C11 C12 C7 -0.6(2)
C10 C11 C12 C15 178.04(13)
C12 C7 C8 C9 -0.51(19)
C12 C7 C8 C13 178.14(12)
C13 C8 C9 C10 -178.61(13)
C14 C10 C11 C12 -178.18(14)

_cod_database_fobs_code 2020018
